data_4107550
loop_
_publ_author_name
'Seth B. Harkins'
'Neal P. Mankad'
'Alexander J. M. Miller'
'Robert K. Szilagyi'
'Jonas C. Peters'

_publ_contact_author 'Jonas C. Peters'
_publ_contact_author_email jcpeters@mit.edu
_publ_section_title
;
 Probing the Electronic Structures of [Cu2(\m-XR2)]n+ Diamond Cores as a
 Function of the Bridging X Atom (X = N or P) and Charge (n= 0, 1, 2)
;
_journal_name_full 'Journal of the American Chemical Society'
_journal_page_first 3478
_journal_page_last 3485
_journal_paper_doi 10.1021/ja076537v
_journal_volume 130
_journal_year 2008
_chemical_formula_sum 'C68 H96 B2 Cl2 Cu2 F8 N2 P4'
_chemical_formula_weight 1436.95
_chemical_name_common '[Cu(PNP)-(PNP)Cu]2+'
_space_group_IT_number 2
_symmetry_cell_setting triclinic
_symmetry_space_group_name_Hall '-P 1'
_symmetry_space_group_name_H-M 'P -1'
_atom_sites_solution_hydrogens geom
_atom_sites_solution_primary direct
_atom_sites_solution_secondary difmap
_audit_creation_method SHELXL-97
_cell_angle_alpha 63.644(4)
_cell_angle_beta 76.885(3)
_cell_angle_gamma 71.259(3)
_cell_formula_units_Z 2
_cell_length_a 11.9248(18)
_cell_length_b 18.516(3)
_cell_length_c 19.469(3)
_cell_measurement_reflns_used 2781
_cell_measurement_temperature 100(2)
_cell_measurement_theta_max 26.49
_cell_measurement_theta_min 2.54
_cell_volume 3629.6(10)
_computing_cell_refinement 'Bruker SMART'
_computing_data_collection 'Bruker SMART'
_computing_data_reduction 'Bruker SAINT'
_computing_molecular_graphics 'Bruker SHELXTL'
_computing_publication_material 'Bruker SHELXTL'
_computing_structure_refinement 'SHELXL-97 (Sheldrick, 1997)'
_computing_structure_solution 'SHELXS-97 (Sheldrick, 1990)'
_diffrn_ambient_temperature 100(2)
_diffrn_measured_fraction_theta_full 0.816
_diffrn_measured_fraction_theta_max 0.816
_diffrn_measurement_device_type 'CCD area detector'
_diffrn_measurement_method 'phi and omega scans'
_diffrn_radiation_monochromator graphite
_diffrn_radiation_source 'fine-focus sealed tube'
_diffrn_radiation_type MoK\a
_diffrn_radiation_wavelength 0.71073
_diffrn_reflns_av_R_equivalents 0.0631
_diffrn_reflns_av_sigmaI/netI 0.1595
_diffrn_reflns_limit_h_max 15
_diffrn_reflns_limit_h_min -14
_diffrn_reflns_limit_k_max 23
_diffrn_reflns_limit_k_min -24
_diffrn_reflns_limit_l_max 25
_diffrn_reflns_limit_l_min -25
_diffrn_reflns_number 19346
_diffrn_reflns_theta_full 28.28
_diffrn_reflns_theta_max 28.28
_diffrn_reflns_theta_min 1.81
_exptl_absorpt_coefficient_mu 0.808
_exptl_absorpt_correction_type none
_exptl_crystal_colour green
_exptl_crystal_density_diffrn 1.315
_exptl_crystal_density_meas 0
_exptl_crystal_description blade-ugly
_exptl_crystal_F_000 1504
_exptl_crystal_size_max .012
_exptl_crystal_size_mid .003
_exptl_crystal_size_min .001
_refine_diff_density_max 2.508
_refine_diff_density_min -1.392
_refine_diff_density_rms 0.169
_refine_ls_extinction_method none
_refine_ls_goodness_of_fit_ref 0.961
_refine_ls_hydrogen_treatment mixed
_refine_ls_matrix_type full
_refine_ls_number_parameters 738
_refine_ls_number_reflns 14697
_refine_ls_number_restraints 20
_refine_ls_restrained_S_all 0.962
_refine_ls_R_factor_all 0.1866
_refine_ls_R_factor_gt 0.0928
_refine_ls_shift/su_max 0.006
_refine_ls_shift/su_mean 0.000
_refine_ls_structure_factor_coef Fsqd
_refine_ls_weighting_details 'calc w=1/[\s^2^(Fo^2^)+(0.1628P)^2^+0.0000P] where P=(Fo^2^+2Fc^2^)/3'
_refine_ls_weighting_scheme calc
_refine_ls_wR_factor_gt 0.2405
_refine_ls_wR_factor_ref 0.2980
_reflns_number_gt 6811
_reflns_number_total 14697
_reflns_threshold_expression >2sigma(I)
_cod_data_source_file ja076537v-file001_1.cif
_cod_data_source_block sbh43
_cod_original_cell_volume 3629.5(10)
_cod_database_code 4107550

loop_
_symmetry_equiv_pos_as_xyz
'x, y, z'
'-x, -y, -z'

loop_
_atom_site_label
_atom_site_type_symbol
_atom_site_fract_x
_atom_site_fract_y
_atom_site_fract_z
_atom_site_U_iso_or_equiv
_atom_site_adp_type
_atom_site_occupancy
_atom_site_symmetry_multiplicity
_atom_site_calc_flag
_atom_site_refinement_flags
_atom_site_disorder_assembly
_atom_site_disorder_group
Cu1 Cu 0.20252(8) 0.05404(6) 0.22842(5) 0.0174(3) Uani 1 1 d . . .
Cu2 Cu 0.17400(8) 0.55889(6) 0.73561(5) 0.0171(3) Uani 1 1 d . . .
N1 N 0.2128(5) -0.0528(4) 0.2115(3) 0.0155(14) Uani 1 1 d . . .
N2 N 0.1932(5) 0.4506(4) 0.7188(3) 0.0144(13) Uani 1 1 d . . .
P1 P 0.38075(18) -0.01090(13) 0.27003(11) 0.0176(5) Uani 1 1 d . . .
P2 P 0.04261(17) 0.11264(12) 0.16484(11) 0.0157(4) Uani 1 1 d . . .
P3 P 0.35535(18) 0.50050(13) 0.77211(11) 0.0177(5) Uani 1 1 d . . .
P4 P 0.01609(18) 0.61360(13) 0.67072(11) 0.0159(4) Uani 1 1 d . . .
C1 C 0.2966(6) -0.1262(5) 0.2527(4) 0.0155(16) Uani 1 1 d . . .
C2 C 0.3845(7) -0.1164(5) 0.2853(4) 0.0159(16) Uani 1 1 d . . .
C3 C 0.4652(7) -0.1870(5) 0.3296(4) 0.0231(19) Uani 1 1 d . . .
H3 H 0.5261 -0.1810 0.3493 0.028 Uiso 1 1 calc R . .
C4 C 0.4569(7) -0.2669(5) 0.3452(4) 0.0237(19) Uani 1 1 d . . .
H4 H 0.5121 -0.3147 0.3755 0.028 Uiso 1 1 calc R . .
C5 C 0.3679(7) -0.2764(5) 0.3163(4) 0.0253(19) Uani 1 1 d . . .
H5 H 0.3615 -0.3307 0.3283 0.030 Uiso 1 1 calc R . .
C6 C 0.2886(7) -0.2069(5) 0.2701(4) 0.0172(16) Uani 1 1 d . . .
H6 H 0.2288 -0.2140 0.2503 0.021 Uiso 1 1 calc R . .
C7 C 0.1638(6) -0.0398(4) 0.1509(4) 0.0117(15) Uani 1 1 d . . .
C8 C 0.0738(6) 0.0379(5) 0.1203(4) 0.0131(15) Uani 1 1 d . . .
C9 C 0.0118(6) 0.0513(5) 0.0634(4) 0.0169(16) Uani 1 1 d . . .
H9 H -0.0491 0.1014 0.0456 0.020 Uiso 1 1 calc R . .
C10 C 0.0346(6) -0.0070(5) 0.0288(4) 0.0146(16) Uani 1 1 d . . .
C11 C 0.1329(7) -0.0789(5) 0.0541(4) 0.0184(17) Uani 1 1 d . . .
H11 H 0.1555 -0.1161 0.0291 0.022 Uiso 1 1 calc R . .
C12 C 0.1945(6) -0.0957(5) 0.1120(4) 0.0170(16) Uani 1 1 d . . .
H12 H 0.2583 -0.1444 0.1273 0.020 Uiso 1 1 calc R . .
C13 C 0.4221(7) -0.0179(5) 0.3578(4) 0.0253(19) Uani 1 1 d . . .
H13A H 0.4875 -0.0686 0.3770 0.030 Uiso 1 1 calc R . .
H13B H 0.4533 0.0307 0.3448 0.030 Uiso 1 1 calc R . .
C14 C 0.3204(10) -0.0207(7) 0.4231(6) 0.051(3) Uani 1 1 d . . .
H14 H 0.2497 0.0258 0.4018 0.061 Uiso 1 1 calc R . .
C15 C 0.2856(12) -0.1025(11) 0.4570(7) 0.097(6) Uani 1 1 d . . .
H15A H 0.3571 -0.1489 0.4693 0.145 Uiso 1 1 calc R . .
H15B H 0.2455 -0.1048 0.4196 0.145 Uiso 1 1 calc R . .
H15C H 0.2316 -0.1069 0.5041 0.145 Uiso 1 1 calc R . .
C16 C 0.3594(11) -0.0087(9) 0.4857(7) 0.068(4) Uani 1 1 d . . .
H16A H 0.2922 -0.0047 0.5247 0.102 Uiso 1 1 calc R . .
H16B H 0.3865 0.0426 0.4629 0.102 Uiso 1 1 calc R . .
H16C H 0.4247 -0.0563 0.5098 0.102 Uiso 1 1 calc R . .
C17 C 0.5096(7) 0.0104(5) 0.2006(5) 0.0255(19) Uani 1 1 d . . .
H17A H 0.5182 0.0652 0.1924 0.031 Uiso 1 1 calc R . .
H17B H 0.5814 -0.0321 0.2236 0.031 Uiso 1 1 calc R . .
C18 C 0.5076(8) 0.0114(6) 0.1205(5) 0.034(2) Uani 1 1 d . . .
H18 H 0.4908 -0.0416 0.1289 0.041 Uiso 1 1 calc R . .
C19 C 0.4123(9) 0.0829(6) 0.0760(5) 0.038(2) Uani 1 1 d . . .
H19A H 0.4299 0.1356 0.0645 0.057 Uiso 1 1 calc R . .
H19B H 0.3351 0.0807 0.1068 0.057 Uiso 1 1 calc R . .
H19C H 0.4098 0.0792 0.0278 0.057 Uiso 1 1 calc R . .
C20 C 0.6292(9) 0.0159(7) 0.0730(6) 0.047(3) Uani 1 1 d . . .
H20A H 0.6264 0.0161 0.0230 0.071 Uiso 1 1 calc R . .
H20B H 0.6906 -0.0326 0.1007 0.071 Uiso 1 1 calc R . .
H20C H 0.6480 0.0670 0.0650 0.071 Uiso 1 1 calc R . .
C21 C -0.1081(7) 0.1096(5) 0.2122(4) 0.0198(17) Uani 1 1 d . . .
H21A H -0.1343 0.1497 0.2369 0.024 Uiso 1 1 calc R . .
H21B H -0.1619 0.1290 0.1720 0.024 Uiso 1 1 calc R . .
C22 C -0.1237(7) 0.0249(5) 0.2729(5) 0.0251(19) Uani 1 1 d . . .
H22 H -0.0910 -0.0160 0.2484 0.030 Uiso 1 1 calc R . .
C23 C -0.0558(9) -0.0065(7) 0.3422(5) 0.054(3) Uani 1 1 d . . .
H23A H 0.0290 -0.0108 0.3252 0.081 Uiso 1 1 calc R . .
H23B H -0.0671 -0.0615 0.3786 0.081 Uiso 1 1 calc R . .
H23C H -0.0857 0.0324 0.3675 0.081 Uiso 1 1 calc R . .
C24 C -0.2554(8) 0.0279(6) 0.2977(5) 0.037(2) Uani 1 1 d . . .
H24A H -0.2928 0.0731 0.3152 0.055 Uiso 1 1 calc R . .
H24B H -0.2638 -0.0253 0.3399 0.055 Uiso 1 1 calc R . .
H24C H -0.2944 0.0377 0.2540 0.055 Uiso 1 1 calc R . .
C25 C 0.0164(7) 0.2164(5) 0.0861(4) 0.0208(17) Uani 1 1 d . . .
H25A H -0.0351 0.2182 0.0517 0.025 Uiso 1 1 calc R . .
H25B H -0.0283 0.2576 0.1083 0.025 Uiso 1 1 calc R . .
C26 C 0.1292(8) 0.2441(6) 0.0363(5) 0.036(2) Uani 1 1 d . . .
H26 H 0.1835 0.1968 0.0237 0.043 Uiso 1 1 calc R . .
C27 C 0.0943(9) 0.3181(6) -0.0390(5) 0.047(3) Uani 1 1 d . . .
H27A H 0.0407 0.3651 -0.0278 0.070 Uiso 1 1 calc R . .
H27B H 0.0540 0.3025 -0.0670 0.070 Uiso 1 1 calc R . .
H27C H 0.1660 0.3343 -0.0706 0.070 Uiso 1 1 calc R . .
C28 C 0.1962(10) 0.2660(7) 0.0806(6) 0.052(3) Uani 1 1 d . . .
H28A H 0.2720 0.2760 0.0509 0.078 Uiso 1 1 calc R . .
H28B H 0.2114 0.2196 0.1307 0.078 Uiso 1 1 calc R . .
H28C H 0.1477 0.3162 0.0882 0.078 Uiso 1 1 calc R . .
C29 C 0.2776(7) 0.3793(5) 0.7606(4) 0.0166(17) Uani 1 1 d . . .
C30 C 0.3627(7) 0.3927(5) 0.7927(4) 0.0198(17) Uani 1 1 d . . .
C31 C 0.4435(7) 0.3241(5) 0.8391(4) 0.0217(18) Uani 1 1 d . . .
H31 H 0.5028 0.3321 0.8585 0.026 Uiso 1 1 calc R . .
C32 C 0.4369(7) 0.2434(5) 0.8569(4) 0.0245(19) Uani 1 1 d . . .
H32 H 0.4912 0.1969 0.8893 0.029 Uiso 1 1 calc R . .
C33 C 0.3518(7) 0.2299(5) 0.8280(5) 0.0242(18) Uani 1 1 d . . .
H33 H 0.3476 0.1748 0.8412 0.029 Uiso 1 1 calc R . .
C34 C 0.2729(7) 0.2984(5) 0.7792(4) 0.0193(17) Uani 1 1 d . . .
H34 H 0.2158 0.2896 0.7586 0.023 Uiso 1 1 calc R . .
C35 C 0.1477(6) 0.4621(4) 0.6575(4) 0.0116(15) Uani 1 1 d . . .
C36 C 0.0550(6) 0.5386(5) 0.6262(4) 0.0150(16) Uani 1 1 d . . .
C37 C -0.0022(6) 0.5504(4) 0.5672(4) 0.0128(15) Uani 1 1 d . . .
H37 H -0.0666 0.5983 0.5499 0.015 Uiso 1 1 calc R . .
C38 C 0.0308(6) 0.4941(5) 0.5308(4) 0.0140(16) Uani 1 1 d . . .
C39 C 0.1330(6) 0.4237(5) 0.5561(4) 0.0151(16) Uani 1 1 d . . .
H39 H 0.1620 0.3876 0.5298 0.018 Uiso 1 1 calc R . .
C40 C 0.1874(6) 0.4090(4) 0.6164(4) 0.0140(15) Uani 1 1 d . . .
H40 H 0.2536 0.3622 0.6320 0.017 Uiso 1 1 calc R . .
C41 C 0.4033(7) 0.4949(5) 0.8572(4) 0.0187(17) Uani 1 1 d . . .
H41A H 0.4811 0.4536 0.8677 0.022 Uiso 1 1 calc R . .
H41B H 0.4148 0.5498 0.8462 0.022 Uiso 1 1 calc R . .
C42 C 0.3148(8) 0.4706(6) 0.9297(5) 0.030(2) Uani 1 1 d . . .
H42 H 0.2959 0.4186 0.9370 0.036 Uiso 1 1 calc R . .
C43 C 0.1989(9) 0.5376(8) 0.9256(6) 0.063(4) Uani 1 1 d . . .
H43A H 0.1484 0.5195 0.9743 0.094 Uiso 1 1 calc R . .
H43B H 0.1574 0.5470 0.8832 0.094 Uiso 1 1 calc R . .
H43C H 0.2163 0.5895 0.9168 0.094 Uiso 1 1 calc R . .
C44 C 0.3737(10) 0.4526(7) 1.0004(5) 0.051(3) Uani 1 1 d . . .
H44A H 0.4439 0.4054 1.0072 0.076 Uiso 1 1 calc R . .
H44B H 0.3168 0.4391 1.0465 0.076 Uiso 1 1 calc R . .
H44C H 0.3977 0.5019 0.9924 0.076 Uiso 1 1 calc R . .
C45 C 0.4790(7) 0.5249(5) 0.6973(4) 0.0216(18) Uani 1 1 d . . .
H45A H 0.4915 0.5778 0.6912 0.026 Uiso 1 1 calc R . .
H45B H 0.5522 0.4807 0.7152 0.026 Uiso 1 1 calc R . .
C46 C 0.4619(8) 0.5333(6) 0.6167(4) 0.030(2) Uani 1 1 d . . .
H46 H 0.4360 0.4837 0.6243 0.036 Uiso 1 1 calc R . .
C47 C 0.3685(9) 0.6104(6) 0.5764(5) 0.042(3) Uani 1 1 d . . .
H47A H 0.2923 0.6096 0.6086 0.062 Uiso 1 1 calc R . .
H47B H 0.3599 0.6119 0.5269 0.062 Uiso 1 1 calc R . .
H47C H 0.3926 0.6600 0.5676 0.062 Uiso 1 1 calc R . .
C48 C 0.5828(9) 0.5320(6) 0.5665(5) 0.041(3) Uani 1 1 d . . .
H48A H 0.6088 0.5811 0.5569 0.062 Uiso 1 1 calc R . .
H48B H 0.5741 0.5328 0.5173 0.062 Uiso 1 1 calc R . .
H48C H 0.6422 0.4815 0.5935 0.062 Uiso 1 1 calc R . .
C49 C -0.1366(7) 0.6111(5) 0.7149(4) 0.0196(17) Uani 1 1 d . . .
H49A H -0.1676 0.6551 0.7352 0.024 Uiso 1 1 calc R . .
H49B H -0.1865 0.6253 0.6742 0.024 Uiso 1 1 calc R . .
C50 C -0.1511(7) 0.5292(5) 0.7793(5) 0.0269(19) Uani 1 1 d . . .
H50 H -0.1090 0.4838 0.7610 0.032 Uiso 1 1 calc R . .
C51 C -0.2826(8) 0.5293(7) 0.7995(5) 0.042(3) Uani 1 1 d . . .
H51A H -0.3250 0.5724 0.8190 0.063 Uiso 1 1 calc R . .
H51B H -0.2904 0.4747 0.8390 0.063 Uiso 1 1 calc R . .
H51C H -0.3167 0.5408 0.7533 0.063 Uiso 1 1 calc R . .
C52 C -0.0957(9) 0.5117(8) 0.8499(5) 0.058(4) Uani 1 1 d . . .
H52A H -0.0102 0.5078 0.8368 0.087 Uiso 1 1 calc R . .
H52B H -0.1078 0.4590 0.8912 0.087 Uiso 1 1 calc R . .
H52C H -0.1332 0.5570 0.8673 0.087 Uiso 1 1 calc R . .
C53 C -0.0014(7) 0.7157(5) 0.5887(4) 0.0205(17) Uani 1 1 d . . .
H53A H 0.0574 0.7100 0.5452 0.025 Uiso 1 1 calc R . .
H53B H -0.0818 0.7332 0.5719 0.025 Uiso 1 1 calc R . .
C54 C 0.0153(10) 0.7838(6) 0.6070(5) 0.046(3) Uani 1 1 d . . .
H54 H 0.1013 0.7701 0.6140 0.055 Uiso 1 1 calc R . .
C55 C -0.0565(11) 0.7919(7) 0.6799(6) 0.058(3) Uani 1 1 d . . .
H55A H -0.1415 0.8112 0.6729 0.087 Uiso 1 1 calc R . .
H55B H -0.0334 0.8322 0.6901 0.087 Uiso 1 1 calc R . .
H55C H -0.0409 0.7376 0.7235 0.087 Uiso 1 1 calc R . .
C56 C -0.0116(10) 0.8669(6) 0.5368(6) 0.051(3) Uani 1 1 d . . .
H56A H -0.0972 0.8856 0.5318 0.077 Uiso 1 1 calc R . .
H56B H 0.0318 0.8594 0.4903 0.077 Uiso 1 1 calc R . .
H56C H 0.0136 0.9086 0.5435 0.077 Uiso 1 1 calc R . .
C57 C 0.5885(7) 0.2574(5) 0.2605(4) 0.036(2) Uiso 1 1 d D . .
C58 C 0.5033(6) 0.2332(5) 0.3215(5) 0.036(2) Uiso 1 1 d D . .
H58 H 0.5098 0.2290 0.3709 0.043 Uiso 1 1 calc R . .
C59 C 0.4086(8) 0.2155(6) 0.3081(5) 0.043(2) Uiso 1 1 d D . .
H59 H 0.3488 0.1996 0.3493 0.051 Uiso 1 1 calc R . .
C60 C 0.3968(8) 0.2198(6) 0.2368(4) 0.049(3) Uiso 1 1 d D . .
H60 H 0.3318 0.2064 0.2286 0.058 Uiso 1 1 calc R . .
C61 C 0.4848(8) 0.2445(6) 0.1785(5) 0.043(2) Uiso 1 1 d D . .
H61 H 0.4770 0.2460 0.1297 0.052 Uiso 1 1 d . . .
C62 C 0.5810(8) 0.2632(6) 0.1884(4) 0.034(2) Uiso 1 1 d D . .
H62 H 0.6402 0.2796 0.1470 0.040 Uiso 1 1 calc R . .
Cl1 Cl 0.7102(2) 0.27850(17) 0.27691(15) 0.0493(7) Uiso 1 1 d D . .
C63 C 1.0244(8) 0.2237(6) 0.7559(5) 0.050(3) Uiso 1 1 d D . .
C64 C 1.0437(9) 0.2204(7) 0.6851(5) 0.061(3) Uiso 1 1 d D A .
H64 H 1.1043 0.1768 0.6759 0.073 Uiso 1 1 calc R . .
C65 C 0.9751(9) 0.2805(6) 0.6274(6) 0.067(4) Uiso 1 1 d D . .
H65 H 0.9860 0.2776 0.5787 0.081 Uiso 1 1 calc R A .
C66 C 0.8907(10) 0.3447(7) 0.6409(6) 0.061(3) Uiso 1 1 d D A .
H66 H 0.8443 0.3858 0.6004 0.073 Uiso 1 1 calc R . .
C67 C 0.8698(9) 0.3527(6) 0.7093(5) 0.049(3) Uiso 1 1 d D . .
H67 H 0.8137 0.3991 0.7167 0.059 Uiso 1 1 calc R A .
C68 C 0.9364(8) 0.2881(5) 0.7679(6) 0.054(3) Uiso 1 1 d D A .
H68 H 0.9207 0.2885 0.8179 0.065 Uiso 1 1 calc R . .
Cl2A Cl 1.0948(7) 0.1586(5) 0.8392(5) 0.059(3) Uiso 0.438(14) 1 d PD A 1
Cl2B Cl 1.1263(5) 0.1326(4) 0.8128(4) 0.056(2) Uiso 0.562(14) 1 d P A 2
B1 B 0.3035(9) 0.2283(7) 0.5190(6) 0.032(2) Uani 1 1 d . . .
F1 F 0.2604(5) 0.3015(3) 0.4602(3) 0.0405(14) Uani 1 1 d . . .
F2 F 0.3012(5) 0.2406(4) 0.5845(3) 0.0449(15) Uani 1 1 d . . .
F3 F 0.4109(7) 0.1878(6) 0.4999(4) 0.126(4) Uani 1 1 d . . .
F4 F 0.2271(10) 0.1775(5) 0.5361(5) 0.114(3) Uani 1 1 d . . .
B2 B 0.7130(13) 0.2764(9) 0.9769(8) 0.020(3) Uiso 0.657(11) 1 d P B 1
B3 B 0.654(5) 0.236(3) 0.995(3) 0.065(13) Uiso 0.343(11) 1 d P B 2
F5 F 0.7466(6) 0.2032(4) 1.0393(4) 0.070(2) Uiso 1 1 d . . .
F6 F 0.6902(11) 0.3412(7) 0.9977(6) 0.056(3) Uiso 0.657(11) 1 d P B 1
F7 F 0.8380(11) 0.2736(7) 0.9470(6) 0.083(4) Uiso 0.657(11) 1 d P B 1
F8 F 0.7014(18) 0.2923(13) 0.9091(11) 0.140(7) Uiso 0.657(11) 1 d P B 1
F9 F 0.5759(19) 0.2587(12) 1.0011(11) 0.061(6) Uiso 0.343(11) 1 d P B 2
F10 F 0.6786(17) 0.2534(13) 0.9263(11) 0.051(5) Uiso 0.343(11) 1 d P B 2
F11 F 0.647(2) 0.3377(13) 0.9886(11) 0.055(6) Uiso 0.343(11) 1 d P B 2

loop_
_atom_site_aniso_label
_atom_site_aniso_U_11
_atom_site_aniso_U_22
_atom_site_aniso_U_33
_atom_site_aniso_U_23
_atom_site_aniso_U_13
_atom_site_aniso_U_12
Cu1 0.0190(5) 0.0188(6) 0.0142(5) -0.0051(4) -0.0082(4) -0.0025(4)
Cu2 0.0197(5) 0.0194(6) 0.0135(5) -0.0056(4) -0.0069(4) -0.0047(4)
N1 0.017(3) 0.016(4) 0.013(3) -0.004(3) -0.003(3) -0.006(3)
N2 0.019(3) 0.014(3) 0.007(3) 0.002(3) -0.009(2) -0.003(3)
P1 0.0192(11) 0.0193(12) 0.0143(10) -0.0043(9) -0.0055(8) -0.0059(9)
P2 0.0179(10) 0.0154(11) 0.0126(9) -0.0054(8) -0.0048(8) -0.0006(8)
P3 0.0209(11) 0.0216(12) 0.0136(10) -0.0051(9) -0.0042(8) -0.0103(9)
P4 0.0190(10) 0.0176(11) 0.0117(9) -0.0059(8) -0.0064(8) -0.0021(8)
C1 0.018(4) 0.018(4) 0.006(3) -0.001(3) 0.002(3) -0.006(3)
C2 0.017(4) 0.020(4) 0.010(3) -0.001(3) -0.004(3) -0.009(3)
C3 0.014(4) 0.032(5) 0.016(4) -0.002(4) -0.014(3) 0.001(4)
C4 0.021(4) 0.023(5) 0.018(4) 0.005(4) -0.010(3) -0.007(4)
C5 0.029(5) 0.014(4) 0.023(4) 0.005(4) -0.001(4) -0.012(4)
C6 0.023(4) 0.015(4) 0.013(4) 0.000(3) -0.001(3) -0.011(3)
C7 0.010(3) 0.015(4) 0.009(3) -0.002(3) 0.000(3) -0.006(3)
C8 0.013(4) 0.018(4) 0.006(3) -0.005(3) 0.002(3) -0.004(3)
C9 0.007(4) 0.023(5) 0.014(4) -0.006(3) -0.002(3) 0.003(3)
C10 0.013(4) 0.018(4) 0.006(3) 0.000(3) 0.000(3) -0.003(3)
C11 0.017(4) 0.021(5) 0.012(4) -0.004(3) -0.002(3) -0.002(3)
C12 0.014(4) 0.025(5) 0.011(3) -0.009(3) 0.000(3) -0.002(3)
C13 0.029(5) 0.027(5) 0.026(4) -0.013(4) -0.017(4) 0.000(4)
C14 0.045(7) 0.073(8) 0.034(6) -0.034(6) -0.015(5) 0.012(6)
C15 0.080(10) 0.208(19) 0.061(8) -0.084(11) 0.045(7) -0.105(12)
C16 0.064(8) 0.106(11) 0.054(7) -0.055(8) -0.011(6) -0.007(8)
C17 0.025(5) 0.025(5) 0.029(5) -0.007(4) -0.007(4) -0.013(4)
C18 0.040(6) 0.034(6) 0.032(5) -0.019(4) 0.020(4) -0.021(5)
C19 0.047(6) 0.039(6) 0.024(5) -0.005(5) 0.007(4) -0.024(5)
C20 0.043(6) 0.046(7) 0.047(6) -0.017(5) 0.023(5) -0.026(5)
C21 0.020(4) 0.026(5) 0.016(4) -0.010(4) -0.002(3) -0.008(4)
C22 0.019(4) 0.026(5) 0.023(4) -0.009(4) 0.003(3) 0.000(4)
C23 0.037(6) 0.078(9) 0.019(5) 0.008(5) -0.004(4) -0.017(6)
C24 0.038(6) 0.042(6) 0.035(5) -0.012(5) 0.000(4) -0.023(5)
C25 0.026(4) 0.018(4) 0.015(4) -0.003(3) -0.005(3) -0.004(3)
C26 0.040(6) 0.027(5) 0.032(5) -0.003(4) -0.006(4) -0.008(4)
C27 0.055(7) 0.034(6) 0.037(6) -0.004(5) 0.000(5) -0.014(5)
C28 0.062(8) 0.035(6) 0.061(7) -0.011(6) -0.011(6) -0.023(5)
C29 0.019(4) 0.024(5) 0.008(3) -0.004(3) 0.000(3) -0.009(3)
C30 0.025(4) 0.021(5) 0.016(4) -0.007(3) -0.001(3) -0.010(4)
C31 0.019(4) 0.027(5) 0.015(4) -0.003(4) -0.011(3) -0.004(4)
C32 0.029(5) 0.019(5) 0.016(4) -0.001(4) -0.004(3) -0.003(4)
C33 0.028(5) 0.013(4) 0.025(4) -0.002(4) -0.003(4) -0.004(4)
C34 0.022(4) 0.018(5) 0.021(4) -0.007(4) -0.006(3) -0.007(3)
C35 0.007(3) 0.015(4) 0.015(4) -0.007(3) -0.003(3) -0.003(3)
C36 0.009(4) 0.019(4) 0.013(4) -0.002(3) -0.002(3) -0.005(3)
C37 0.016(4) 0.012(4) 0.011(3) -0.004(3) -0.003(3) -0.004(3)
C38 0.014(4) 0.021(4) 0.008(3) -0.003(3) -0.001(3) -0.009(3)
C39 0.016(4) 0.015(4) 0.014(4) -0.006(3) -0.008(3) 0.000(3)
C40 0.010(4) 0.011(4) 0.015(4) 0.000(3) -0.002(3) -0.002(3)
C41 0.020(4) 0.022(5) 0.020(4) -0.006(3) -0.005(3) -0.013(3)
C42 0.037(5) 0.038(6) 0.021(4) -0.015(4) -0.001(4) -0.015(4)
C43 0.040(6) 0.126(12) 0.031(6) -0.038(7) -0.002(5) -0.023(7)
C44 0.052(7) 0.074(9) 0.025(5) -0.025(6) -0.004(5) -0.008(6)
C45 0.019(4) 0.023(5) 0.027(4) -0.011(4) 0.001(3) -0.011(4)
C46 0.037(5) 0.037(6) 0.017(4) -0.010(4) 0.009(4) -0.021(4)
C47 0.047(6) 0.055(7) 0.019(4) -0.007(5) 0.001(4) -0.023(5)
C48 0.046(6) 0.043(6) 0.031(5) -0.014(5) 0.018(5) -0.023(5)
C49 0.019(4) 0.023(5) 0.013(4) -0.008(3) -0.005(3) 0.002(3)
C50 0.023(5) 0.029(5) 0.033(5) -0.016(4) 0.001(4) -0.009(4)
C51 0.025(5) 0.072(8) 0.038(5) -0.023(5) 0.006(4) -0.028(5)
C52 0.033(6) 0.086(9) 0.024(5) 0.012(6) -0.009(4) -0.021(6)
C53 0.027(4) 0.020(4) 0.009(4) -0.002(3) -0.011(3) 0.003(3)
C54 0.060(7) 0.039(7) 0.033(5) -0.015(5) -0.001(5) -0.007(5)
C55 0.087(9) 0.039(7) 0.050(7) -0.022(6) -0.010(6) -0.009(6)
C56 0.069(8) 0.028(6) 0.049(7) -0.009(5) -0.010(6) -0.009(5)
B1 0.028(6) 0.036(7) 0.030(6) -0.018(5) -0.009(4) 0.005(5)
F1 0.045(3) 0.038(3) 0.030(3) -0.015(3) -0.022(2) 0.014(3)
F2 0.031(3) 0.068(4) 0.033(3) -0.029(3) -0.012(2) 0.010(3)
F3 0.095(6) 0.153(8) 0.028(3) -0.028(4) -0.011(4) 0.089(6)
F4 0.193(10) 0.085(7) 0.086(6) -0.011(5) -0.053(6) -0.073(7)

loop_
_atom_type_symbol
_atom_type_description
_atom_type_scat_dispersion_real
_atom_type_scat_dispersion_imag
_atom_type_scat_source
C C 0.0033 0.0016 'International Tables Vol C Tables 4.2.6.8 and 6.1.1.4'
H H 0.0000 0.0000 'International Tables Vol C Tables 4.2.6.8 and 6.1.1.4'
B B 0.0013 0.0007 'International Tables Vol C Tables 4.2.6.8 and 6.1.1.4'
N N 0.0061 0.0033 'International Tables Vol C Tables 4.2.6.8 and 6.1.1.4'
F F 0.0171 0.0103 'International Tables Vol C Tables 4.2.6.8 and 6.1.1.4'
P P 0.1023 0.0942 'International Tables Vol C Tables 4.2.6.8 and 6.1.1.4'
Cl Cl 0.1484 0.1585 'International Tables Vol C Tables 4.2.6.8 and 6.1.1.4'
Cu Cu 0.3201 1.2651 'International Tables Vol C Tables 4.2.6.8 and 6.1.1.4'

loop_
_geom_angle_atom_site_label_1
_geom_angle_atom_site_label_2
_geom_angle_atom_site_label_3
_geom_angle
_geom_angle_site_symmetry_1
_geom_angle_site_symmetry_3
N1 Cu1 P1 86.29(18) . .
N1 Cu1 P2 86.07(18) . .
P1 Cu1 P2 167.55(8) . .
N2 Cu2 P3 85.57(17) . .
N2 Cu2 P4 86.43(17) . .
P3 Cu2 P4 164.84(8) . .
C7 N1 C1 125.8(6) . .
C7 N1 Cu1 116.2(5) . .
C1 N1 Cu1 115.8(5) . .
C35 N2 C29 126.0(6) . .
C35 N2 Cu2 115.7(5) . .
C29 N2 Cu2 116.0(5) . .
C17 P1 C13 103.6(4) . .
C17 P1 C2 102.9(4) . .
C13 P1 C2 107.1(4) . .
C17 P1 Cu1 117.6(3) . .
C13 P1 Cu1 124.2(3) . .
C2 P1 Cu1 98.9(2) . .
C21 P2 C25 101.7(4) . .
C21 P2 C8 102.1(3) . .
C25 P2 C8 106.2(3) . .
C21 P2 Cu1 123.2(3) . .
C25 P2 Cu1 123.7(3) . .
C8 P2 Cu1 96.4(2) . .
C41 P3 C30 104.8(4) . .
C41 P3 C45 104.2(3) . .
C30 P3 C45 104.0(4) . .
C41 P3 Cu2 125.5(3) . .
C30 P3 Cu2 98.6(3) . .
C45 P3 Cu2 116.9(3) . .
C49 P4 C36 103.5(3) . .
C49 P4 C53 103.9(4) . .
C36 P4 C53 104.2(3) . .
C49 P4 Cu2 124.5(2) . .
C36 P4 Cu2 96.1(2) . .
C53 P4 Cu2 120.7(3) . .
C6 C1 N1 123.2(7) . .
C6 C1 C2 119.4(7) . .
N1 C1 C2 117.0(7) . .
C3 C2 C1 119.2(7) . .
C3 C2 P1 122.9(6) . .
C1 C2 P1 117.8(6) . .
C2 C3 C4 120.3(7) . .
C2 C3 H3 119.8 . .
C4 C3 H3 119.8 . .
C5 C4 C3 120.3(7) . .
C5 C4 H4 119.9 . .
C3 C4 H4 119.9 . .
C6 C5 C4 120.4(7) . .
C6 C5 H5 119.8 . .
C4 C5 H5 119.8 . .
C5 C6 C1 120.2(7) . .
C5 C6 H6 119.9 . .
C1 C6 H6 119.9 . .
N1 C7 C12 125.4(7) . .
N1 C7 C8 116.8(6) . .
C12 C7 C8 117.7(6) . .
C9 C8 C7 119.7(7) . .
C9 C8 P2 122.3(6) . .
C7 C8 P2 117.9(5) . .
C8 C9 C10 122.7(7) . .
C8 C9 H9 118.6 . .
C10 C9 H9 118.6 . .
C10 C10 C11 122.0(9) 2 .
C10 C10 C9 121.7(9) 2 .
C11 C10 C9 116.2(6) . .
C12 C11 C10 122.7(7) . .
C12 C11 H11 118.6 . .
C10 C11 H11 118.6 . .
C11 C12 C7 120.3(7) . .
C11 C12 H12 119.9 . .
C7 C12 H12 119.9 . .
C14 C13 P1 114.9(6) . .
C14 C13 H13A 108.5 . .
P1 C13 H13A 108.5 . .
C14 C13 H13B 108.5 . .
P1 C13 H13B 108.5 . .
H13A C13 H13B 107.5 . .
C15 C14 C16 109.8(9) . .
C15 C14 C13 111.3(9) . .
C16 C14 C13 109.4(9) . .
C15 C14 H14 108.8 . .
C16 C14 H14 108.8 . .
C13 C14 H14 108.8 . .
C14 C15 H15A 109.5 . .
C14 C15 H15B 109.5 . .
H15A C15 H15B 109.5 . .
C14 C15 H15C 109.5 . .
H15A C15 H15C 109.5 . .
H15B C15 H15C 109.5 . .
C14 C16 H16A 109.5 . .
C14 C16 H16B 109.5 . .
H16A C16 H16B 109.5 . .
C14 C16 H16C 109.5 . .
H16A C16 H16C 109.5 . .
H16B C16 H16C 109.5 . .
C18 C17 P1 116.5(5) . .
C18 C17 H17A 108.2 . .
P1 C17 H17A 108.2 . .
C18 C17 H17B 108.2 . .
P1 C17 H17B 108.2 . .
H17A C17 H17B 107.3 . .
C19 C18 C20 109.5(7) . .
C19 C18 C17 111.8(7) . .
C20 C18 C17 110.6(8) . .
C19 C18 H18 108.3 . .
C20 C18 H18 108.3 . .
C17 C18 H18 108.3 . .
C18 C19 H19A 109.5 . .
C18 C19 H19B 109.5 . .
H19A C19 H19B 109.5 . .
C18 C19 H19C 109.5 . .
H19A C19 H19C 109.5 . .
H19B C19 H19C 109.5 . .
C18 C20 H20A 109.5 . .
C18 C20 H20B 109.5 . .
H20A C20 H20B 109.5 . .
C18 C20 H20C 109.5 . .
H20A C20 H20C 109.5 . .
H20B C20 H20C 109.5 . .
C22 C21 P2 116.1(6) . .
C22 C21 H21A 108.3 . .
P2 C21 H21A 108.3 . .
C22 C21 H21B 108.3 . .
P2 C21 H21B 108.3 . .
H21A C21 H21B 107.4 . .
C23 C22 C24 110.9(7) . .
C23 C22 C21 112.8(7) . .
C24 C22 C21 110.5(7) . .
C23 C22 H22 107.5 . .
C24 C22 H22 107.5 . .
C21 C22 H22 107.5 . .
C22 C23 H23A 109.5 . .
C22 C23 H23B 109.5 . .
H23A C23 H23B 109.5 . .
C22 C23 H23C 109.5 . .
H23A C23 H23C 109.5 . .
H23B C23 H23C 109.5 . .
C22 C24 H24A 109.5 . .
C22 C24 H24B 109.5 . .
H24A C24 H24B 109.5 . .
C22 C24 H24C 109.5 . .
H24A C24 H24C 109.5 . .
H24B C24 H24C 109.5 . .
C26 C25 P2 116.1(6) . .
C26 C25 H25A 108.3 . .
P2 C25 H25A 108.3 . .
C26 C25 H25B 108.3 . .
P2 C25 H25B 108.3 . .
H25A C25 H25B 107.4 . .
C27 C26 C28 110.7(8) . .
C27 C26 C25 109.9(8) . .
C28 C26 C25 111.1(8) . .
C27 C26 H26 108.3 . .
C28 C26 H26 108.3 . .
C25 C26 H26 108.3 . .
C26 C27 H27A 109.5 . .
C26 C27 H27B 109.5 . .
H27A C27 H27B 109.5 . .
C26 C27 H27C 109.5 . .
H27A C27 H27C 109.5 . .
H27B C27 H27C 109.5 . .
C26 C28 H28A 109.5 . .
C26 C28 H28B 109.5 . .
H28A C28 H28B 109.5 . .
C26 C28 H28C 109.5 . .
H28A C28 H28C 109.5 . .
H28B C28 H28C 109.5 . .
C34 C29 N2 123.1(7) . .
C34 C29 C30 119.8(7) . .
N2 C29 C30 116.6(7) . .
C31 C30 C29 119.2(7) . .
C31 C30 P3 123.5(6) . .
C29 C30 P3 117.3(6) . .
C30 C31 C32 119.8(7) . .
C30 C31 H31 120.1 . .
C32 C31 H31 120.1 . .
C33 C32 C31 121.3(8) . .
C33 C32 H32 119.4 . .
C31 C32 H32 119.4 . .
C32 C33 C34 119.4(7) . .
C32 C33 H33 120.3 . .
C34 C33 H33 120.3 . .
C29 C34 C33 120.4(7) . .
C29 C34 H34 119.8 . .
C33 C34 H34 119.8 . .
N2 C35 C40 125.6(7) . .
N2 C35 C36 116.8(6) . .
C40 C35 C36 117.5(6) . .
C37 C36 C35 119.3(7) . .
C37 C36 P4 122.5(6) . .
C35 C36 P4 118.1(5) . .
C36 C37 C38 122.5(7) . .
C36 C37 H37 118.7 . .
C38 C37 H37 118.7 . .
C37 C38 C38 122.6(9) . 2_566
C37 C38 C39 117.4(6) . .
C38 C38 C39 120.0(8) 2_566 .
C40 C39 C38 120.8(7) . .
C40 C39 H39 119.6 . .
C38 C39 H39 119.6 . .
C39 C40 C35 121.7(7) . .
C39 C40 H40 119.1 . .
C35 C40 H40 119.1 . .
C42 C41 P3 113.6(5) . .
C42 C41 H41A 108.8 . .
P3 C41 H41A 108.8 . .
C42 C41 H41B 108.8 . .
P3 C41 H41B 108.8 . .
H41A C41 H41B 107.7 . .
C43 C42 C41 113.6(8) . .
C43 C42 C44 108.4(8) . .
C41 C42 C44 109.0(7) . .
C43 C42 H42 108.6 . .
C41 C42 H42 108.6 . .
C44 C42 H42 108.6 . .
C42 C43 H43A 109.5 . .
C42 C43 H43B 109.5 . .
H43A C43 H43B 109.5 . .
C42 C43 H43C 109.5 . .
H43A C43 H43C 109.5 . .
H43B C43 H43C 109.5 . .
C42 C44 H44A 109.5 . .
C42 C44 H44B 109.5 . .
H44A C44 H44B 109.5 . .
C42 C44 H44C 109.5 . .
H44A C44 H44C 109.5 . .
H44B C44 H44C 109.5 . .
C46 C45 P3 115.4(5) . .
C46 C45 H45A 108.4 . .
P3 C45 H45A 108.4 . .
C46 C45 H45B 108.4 . .
P3 C45 H45B 108.4 . .
H45A C45 H45B 107.5 . .
C47 C46 C48 110.7(7) . .
C47 C46 C45 112.8(7) . .
C48 C46 C45 109.1(7) . .
C47 C46 H46 108.0 . .
C48 C46 H46 108.0 . .
C45 C46 H46 108.0 . .
C46 C47 H47A 109.5 . .
C46 C47 H47B 109.5 . .
H47A C47 H47B 109.5 . .
C46 C47 H47C 109.5 . .
H47A C47 H47C 109.5 . .
H47B C47 H47C 109.5 . .
C46 C48 H48A 109.5 . .
C46 C48 H48B 109.5 . .
H48A C48 H48B 109.5 . .
C46 C48 H48C 109.5 . .
H48A C48 H48C 109.5 . .
H48B C48 H48C 109.5 . .
C50 C49 P4 115.6(6) . .
C50 C49 H49A 108.4 . .
P4 C49 H49A 108.4 . .
C50 C49 H49B 108.4 . .
P4 C49 H49B 108.4 . .
H49A C49 H49B 107.5 . .
C49 C50 C52 111.1(7) . .
C49 C50 C51 110.3(7) . .
C52 C50 C51 110.7(7) . .
C49 C50 H50 108.2 . .
C52 C50 H50 108.2 . .
C51 C50 H50 108.2 . .
C50 C51 H51A 109.5 . .
C50 C51 H51B 109.5 . .
H51A C51 H51B 109.5 . .
C50 C51 H51C 109.5 . .
H51A C51 H51C 109.5 . .
H51B C51 H51C 109.5 . .
C50 C52 H52A 109.5 . .
C50 C52 H52B 109.5 . .
H52A C52 H52B 109.5 . .
C50 C52 H52C 109.5 . .
H52A C52 H52C 109.5 . .
H52B C52 H52C 109.5 . .
C54 C53 P4 113.5(5) . .
C54 C53 H53A 108.9 . .
P4 C53 H53A 108.9 . .
C54 C53 H53B 108.9 . .
P4 C53 H53B 108.9 . .
H53A C53 H53B 107.7 . .
C55 C54 C56 110.9(9) . .
C55 C54 C53 115.3(8) . .
C56 C54 C53 108.5(8) . .
C55 C54 H54 107.3 . .
C56 C54 H54 107.3 . .
C53 C54 H54 107.3 . .
C54 C55 H55A 109.5 . .
C54 C55 H55B 109.5 . .
H55A C55 H55B 109.5 . .
C54 C55 H55C 109.5 . .
H55A C55 H55C 109.5 . .
H55B C55 H55C 109.5 . .
C54 C56 H56A 109.5 . .
C54 C56 H56B 109.5 . .
H56A C56 H56B 109.5 . .
C54 C56 H56C 109.5 . .
H56A C56 H56C 109.5 . .
H56B C56 H56C 109.5 . .
C62 C57 C58 122.0(8) . .
C62 C57 Cl1 119.7(6) . .
C58 C57 Cl1 118.3(6) . .
C59 C58 C57 117.8(8) . .
C59 C58 H58 121.1 . .
C57 C58 H58 121.1 . .
C58 C59 C60 122.7(9) . .
C58 C59 H59 118.6 . .
C60 C59 H59 118.6 . .
C61 C60 C59 116.4(9) . .
C61 C60 H60 121.8 . .
C59 C60 H60 121.8 . .
C62 C61 C60 123.5(9) . .
C62 C61 H61 120.6 . .
C60 C61 H61 115.9 . .
C61 C62 C57 117.7(8) . .
C61 C62 H62 121.2 . .
C57 C62 H62 121.2 . .
C64 C63 C68 119.2(10) . .
C64 C63 Cl2A 130.9(8) . .
C68 C63 Cl2A 109.9(8) . .
C64 C63 Cl2B 104.6(7) . .
C68 C63 Cl2B 136.2(8) . .
Cl2A C63 Cl2B 26.5(3) . .
C63 C64 C65 119.9(11) . .
C63 C64 H64 120.1 . .
C65 C64 H64 120.1 . .
C66 C65 C64 119.2(11) . .
C66 C65 H65 120.4 . .
C64 C65 H65 120.4 . .
C67 C66 C65 123.6(11) . .
C67 C66 H66 118.2 . .
C65 C66 H66 118.2 . .
C66 C67 C68 115.6(10) . .
C66 C67 H67 122.2 . .
C68 C67 H67 122.2 . .
C63 C68 C67 122.4(10) . .
C63 C68 H68 118.8 . .
C67 C68 H68 118.8 . .
F3 B1 F1 112.8(9) . .
F3 B1 F2 111.5(9) . .
F1 B1 F2 111.0(8) . .
F3 B1 F4 106.7(11) . .
F1 B1 F4 106.8(8) . .
F2 B1 F4 107.7(9) . .
F8 B2 F6 118.3(16) . .
F8 B2 F5 132.8(16) . .
F6 B2 F5 108.9(11) . .
F8 B2 F7 83.2(13) . .
F6 B2 F7 97.8(11) . .
F5 B2 F7 90.4(10) . .
F9 B3 F10 107(5) . .
F9 B3 F5 135(5) . .
F10 B3 F5 117(4) . .
F9 B3 F11 76(4) . .
F10 B3 F11 95(3) . .
F5 B3 F11 88(3) . .
B2 F5 B3 47(2) . .

loop_
_geom_bond_atom_site_label_1
_geom_bond_atom_site_label_2
_geom_bond_distance
_geom_bond_site_symmetry_2
Cu1 N1 2.108(6) .
Cu1 P1 2.212(2) .
Cu1 P2 2.212(2) .
Cu2 N2 2.106(6) .
Cu2 P3 2.205(2) .
Cu2 P4 2.210(2) .
N1 C7 1.328(9) .
N1 C1 1.419(9) .
N2 C35 1.327(8) .
N2 C29 1.408(9) .
P1 C17 1.822(8) .
P1 C13 1.823(7) .
P1 C2 1.827(8) .
P2 C21 1.831(7) .
P2 C25 1.831(8) .
P2 C8 1.842(7) .
P3 C41 1.822(7) .
P3 C30 1.829(8) .
P3 C45 1.835(7) .
P4 C49 1.834(8) .
P4 C36 1.835(8) .
P4 C53 1.840(7) .
C1 C6 1.408(10) .
C1 C2 1.436(10) .
C2 C3 1.395(10) .
C3 C4 1.404(11) .
C3 H3 0.9500 .
C4 C5 1.398(11) .
C4 H4 0.9500 .
C5 C6 1.390(11) .
C5 H5 0.9500 .
C6 H6 0.9500 .
C7 C12 1.451(10) .
C7 C8 1.453(10) .
C8 C9 1.359(10) .
C9 C10 1.438(10) .
C9 H9 0.9500 .
C10 C10 1.424(14) 2
C10 C11 1.438(11) .
C11 C12 1.350(10) .
C11 H11 0.9500 .
C12 H12 0.9500 .
C13 C14 1.541(13) .
C13 H13A 0.9900 .
C13 H13B 0.9900 .
C14 C15 1.516(17) .
C14 C16 1.520(13) .
C14 H14 1.0000 .
C15 H15A 0.9800 .
C15 H15B 0.9800 .
C15 H15C 0.9800 .
C16 H16A 0.9800 .
C16 H16B 0.9800 .
C16 H16C 0.9800 .
C17 C18 1.557(11) .
C17 H17A 0.9900 .
C17 H17B 0.9900 .
C18 C19 1.501(13) .
C18 C20 1.538(11) .
C18 H18 1.0000 .
C19 H19A 0.9800 .
C19 H19B 0.9800 .
C19 H19C 0.9800 .
C20 H20A 0.9800 .
C20 H20B 0.9800 .
C20 H20C 0.9800 .
C21 C22 1.527(11) .
C21 H21A 0.9900 .
C21 H21B 0.9900 .
C22 C23 1.520(12) .
C22 C24 1.525(11) .
C22 H22 1.0000 .
C23 H23A 0.9800 .
C23 H23B 0.9800 .
C23 H23C 0.9800 .
C24 H24A 0.9800 .
C24 H24B 0.9800 .
C24 H24C 0.9800 .
C25 C26 1.557(11) .
C25 H25A 0.9900 .
C25 H25B 0.9900 .
C26 C27 1.526(12) .
C26 C28 1.541(13) .
C26 H26 1.0000 .
C27 H27A 0.9800 .
C27 H27B 0.9800 .
C27 H27C 0.9800 .
C28 H28A 0.9800 .
C28 H28B 0.9800 .
C28 H28C 0.9800 .
C29 C34 1.394(10) .
C29 C30 1.437(10) .
C30 C31 1.396(11) .
C31 C32 1.400(11) .
C31 H31 0.9500 .
C32 C33 1.400(11) .
C32 H32 0.9500 .
C33 C34 1.402(11) .
C33 H33 0.9500 .
C34 H34 0.9500 .
C35 C40 1.436(10) .
C35 C36 1.460(10) .
C36 C37 1.367(9) .
C37 C38 1.419(10) .
C37 H37 0.9500 .
C38 C38 1.446(13) 2_566
C38 C39 1.452(11) .
C39 C40 1.348(9) .
C39 H39 0.9500 .
C40 H40 0.9500 .
C41 C42 1.541(11) .
C41 H41A 0.9900 .
C41 H41B 0.9900 .
C42 C43 1.521(14) .
C42 C44 1.542(12) .
C42 H42 1.0000 .
C43 H43A 0.9800 .
C43 H43B 0.9800 .
C43 H43C 0.9800 .
C44 H44A 0.9800 .
C44 H44B 0.9800 .
C44 H44C 0.9800 .
C45 C46 1.561(11) .
C45 H45A 0.9900 .
C45 H45B 0.9900 .
C46 C47 1.508(13) .
C46 C48 1.547(11) .
C46 H46 1.0000 .
C47 H47A 0.9800 .
C47 H47B 0.9800 .
C47 H47C 0.9800 .
C48 H48A 0.9800 .
C48 H48B 0.9800 .
C48 H48C 0.9800 .
C49 C50 1.512(11) .
C49 H49A 0.9900 .
C49 H49B 0.9900 .
C50 C52 1.519(12) .
C50 C51 1.527(11) .
C50 H50 1.0000 .
C51 H51A 0.9800 .
C51 H51B 0.9800 .
C51 H51C 0.9800 .
C52 H52A 0.9800 .
C52 H52B 0.9800 .
C52 H52C 0.9800 .
C53 C54 1.534(12) .
C53 H53A 0.9900 .
C53 H53B 0.9900 .
C54 C55 1.524(13) .
C54 C56 1.533(13) .
C54 H54 1.0000 .
C55 H55A 0.9800 .
C55 H55B 0.9800 .
C55 H55C 0.9800 .
C56 H56A 0.9800 .
C56 H56B 0.9800 .
C56 H56C 0.9800 .
C57 C62 1.381(3) .
C57 C58 1.384(5) .
C57 Cl1 1.746(8) .
C58 C59 1.378(5) .
C58 H58 0.9500 .
C59 C60 1.393(5) .
C59 H59 0.9500 .
C60 C61 1.380(5) .
C60 H60 0.9500 .
C61 C62 1.374(12) .
C61 H61 0.9626 .
C62 H62 0.9500 .
C63 C64 1.371(5) .
C63 C68 1.383(5) .
C63 Cl2A 1.737(12) .
C63 Cl2B 1.784(11) .
C64 C65 1.375(5) .
C64 H64 0.9500 .
C65 C66 1.373(5) .
C65 H65 0.9500 .
C66 C67 1.364(5) .
C66 H66 0.9500 .
C67 C68 1.397(5) .
C67 H67 0.9500 .
C68 H68 0.9500 .
B1 F3 1.325(12) .
B1 F1 1.362(12) .
B1 F2 1.384(11) .
B1 F4 1.400(13) .
B2 F8 1.25(2) .
B2 F6 1.361(18) .
B2 F5 1.373(15) .
B2 F7 1.465(18) .
B3 F9 0.89(5) .
B3 F10 1.21(5) .
B3 F5 1.38(5) .
B3 F11 1.81(5) .
